data_2231895
loop_
_publ_author_name
'Fun, Hoong-Kun'
'Horkaew, Jirapa'
'Chantrapromma, Suchada'

_publ_section_title
;
 (<i>E</i>)-4-Hydroxy-<i>N</i>'-(3-hydroxy-4-methoxybenzylidene)benzohydrazide
;
_journal_coeditor_code HB6400
_journal_issue 10
_journal_name_full 'Acta Crystallographica Section E'
_journal_page_first o2644
_journal_page_last o2645
_journal_paper_doi 10.1107/S1600536811036579
_journal_volume 67
_journal_year 2011
_chemical_formula_iupac 'C15 H14 N2 O4'
_chemical_formula_moiety 'C15 H14 N2 O4'
_chemical_formula_sum 'C15 H14 N2 O4'
_chemical_formula_weight 286.28
_chemical_melting_point_gt '516 (decompose)'
_chemical_melting_point_lt 516
_chemical_name_common
;
(<i>E</i>)-4-Hydroxy-<i>N</i>'-(3-hydroxy-4-methoxybenzylidene)benzohydrazide
;
_chemical_name_systematic
;
(<i>E</i>)-4-Hydroxy-<i>N</i>'-(3-hydroxy-4-methoxybenzylidene)benzohydrazide
;
_space_group_IT_number 14
_symmetry_cell_setting monoclinic
_symmetry_space_group_name_Hall '-P 2ybc'
_symmetry_space_group_name_H-M 'P 1 21/c 1'
_atom_sites_solution_hydrogens geom
_atom_sites_solution_primary direct
_atom_sites_solution_secondary difmap
_audit_creation_method SHELXL-97
_cell_angle_alpha 90.00
_cell_angle_beta 122.166(2)
_cell_angle_gamma 90.00
_cell_formula_units_Z 4
_cell_length_a 10.7484(5)
_cell_length_b 9.4669(4)
_cell_length_c 15.7198(5)
_cell_measurement_reflns_used 3910
_cell_measurement_temperature 100(2)
_cell_measurement_theta_max 30.00
_cell_measurement_theta_min 2.24
_cell_volume 1354.04(10)
_computing_cell_refinement 'SAINT (Bruker, 2009)'
_computing_data_collection 'APEX2 (Bruker, 2009)'
_computing_data_reduction 'SAINT (Bruker, 2009)'
_computing_molecular_graphics 'SHELXTL (Sheldrick, 2008)'
_computing_publication_material
;
SHELXTL (Sheldrick, 2008) and PLATON (Spek, 2009)
;
_computing_structure_refinement 'SHELXTL (Sheldrick, 2008)'
_computing_structure_solution 'SHELXTL (Sheldrick, 2008)'
_diffrn_ambient_temperature 100
_diffrn_measured_fraction_theta_full 0.990
_diffrn_measured_fraction_theta_max 0.990
_diffrn_measurement_device_type 'Bruker APEX DUO CCD'
_diffrn_measurement_method '\f and \w scans'
_diffrn_radiation_monochromator graphite
_diffrn_radiation_source 'sealed tube'
_diffrn_radiation_type MoK\a
_diffrn_radiation_wavelength 0.71073
_diffrn_reflns_av_R_equivalents 0.0213
_diffrn_reflns_av_sigmaI/netI 0.0191
_diffrn_reflns_limit_h_max 15
_diffrn_reflns_limit_h_min -14
_diffrn_reflns_limit_k_max 13
_diffrn_reflns_limit_k_min -13
_diffrn_reflns_limit_l_max 22
_diffrn_reflns_limit_l_min -22
_diffrn_reflns_number 16525
_diffrn_reflns_theta_full 30.00
_diffrn_reflns_theta_max 30.00
_diffrn_reflns_theta_min 2.24
_diffrn_standards_number 0
_exptl_absorpt_coefficient_mu 0.104
_exptl_absorpt_correction_T_max 0.981
_exptl_absorpt_correction_T_min 0.958
_exptl_absorpt_correction_type multi-scan
_exptl_absorpt_process_details '(SADABS; Bruker, 2009)'
_exptl_crystal_colour Colorless
_exptl_crystal_density_diffrn 1.404
_exptl_crystal_density_method 'not measured'
_exptl_crystal_description Block
_exptl_crystal_F_000 600
_exptl_crystal_size_max 0.42
_exptl_crystal_size_mid 0.29
_exptl_crystal_size_min 0.19
_refine_diff_density_max 0.453
_refine_diff_density_min -0.490
_refine_ls_extinction_method none
_refine_ls_goodness_of_fit_ref 1.028
_refine_ls_hydrogen_treatment constr
_refine_ls_matrix_type full
_refine_ls_number_parameters 191
_refine_ls_number_reflns 3910
_refine_ls_number_restraints 0
_refine_ls_restrained_S_all 1.028
_refine_ls_R_factor_all 0.0462
_refine_ls_R_factor_gt 0.0410
_refine_ls_shift/su_max 0.001
_refine_ls_shift/su_mean 0.001
_refine_ls_structure_factor_coef Fsqd
_refine_ls_weighting_details 'calc w=1/[\s^2^(Fo^2^)+(0.0719P)^2^+0.4766P] where P=(Fo^2^+2Fc^2^)/3'
_refine_ls_weighting_scheme calc
_refine_ls_wR_factor_gt 0.1184
_refine_ls_wR_factor_ref 0.1245
_reflns_number_gt 3438
_reflns_number_total 3910
_reflns_threshold_expression 'I > 2\s(I)'
_cod_data_source_file hb6400.cif
_cod_data_source_block I
_cod_original_sg_symbol_H-M 'P 21/c'
_cod_database_code 2231895
_cod_database_fobs_code 2231895

loop_
_symmetry_equiv_pos_as_xyz
'x, y, z'
'-x, y+1/2, -z+1/2'
'-x, -y, -z'
'x, -y-1/2, z-1/2'

loop_
_atom_site_type_symbol
_atom_site_label
_atom_site_fract_x
_atom_site_fract_y
_atom_site_fract_z
_atom_site_U_iso_or_equiv
_atom_site_adp_type
_atom_site_calc_flag
_atom_site_refinement_flags
_atom_site_occupancy
_atom_site_symmetry_multiplicity
O O1 0.43925(8) 1.18018(8) 0.58385(5) 0.01852(17) Uani d . 1 1
O O2 0.49471(9) 1.47445(8) 0.24675(6) 0.01967(17) Uani d . 1 1
H H2A 0.4792 1.4316 0.1952 0.030 Uiso calc R 1 1
O O3 0.26685(8) 0.66939(8) 0.80751(6) 0.01987(17) Uani d . 1 1
H H3A 0.3556 0.6774 0.8260 0.030 Uiso calc R 1 1
O O4 0.01675(9) 0.54612(9) 0.72204(6) 0.02306(18) Uani d . 1 1
N N1 0.28428(10) 1.03431(9) 0.45801(6) 0.01717(18) Uani d . 1 1
H H1A 0.2380 1.0104 0.3942 0.021 Uiso calc R 1 1
N N2 0.26221(9) 0.96119(9) 0.52515(6) 0.01676(18) Uani d . 1 1
C C1 0.40755(10) 1.22076(10) 0.42422(7) 0.01464(18) Uani d . 1 1
C C2 0.50952(12) 1.33110(12) 0.46469(8) 0.0208(2) Uani d . 1 1
H H2B 0.5603 1.3494 0.5348 0.025 Uiso calc R 1 1
C C3 0.53774(12) 1.41401(12) 0.40453(8) 0.0229(2) Uani d . 1 1
H H3B 0.6071 1.4888 0.4334 0.027 Uiso calc R 1 1
C C4 0.46467(10) 1.38813(10) 0.30166(7) 0.01553(19) Uani d . 1 1
C C5 0.36654(12) 1.27532(12) 0.26061(8) 0.0210(2) Uani d . 1 1
H H5A 0.3193 1.2547 0.1910 0.025 Uiso calc R 1 1
C C6 0.33780(12) 1.19320(12) 0.32125(8) 0.0208(2) Uani d . 1 1
H H6A 0.2699 1.1173 0.2925 0.025 Uiso calc R 1 1
C C7 0.37956(10) 1.14385(10) 0.49418(7) 0.01477(18) Uani d . 1 1
C C8 0.15580(12) 0.87261(12) 0.48512(8) 0.0204(2) Uani d . 1 1
H H8A 0.0982 0.8631 0.4141 0.024 Uiso calc R 1 1
C C9 0.12146(11) 0.78585(11) 0.54692(8) 0.0189(2) Uani d . 1 1
C C10 0.21899(10) 0.77112(10) 0.65114(7) 0.01542(19) Uani d . 1 1
H H10A 0.3115 0.8176 0.6838 0.019 Uiso calc R 1 1
C C11 0.18034(10) 0.68906(10) 0.70614(7) 0.01506(19) Uani d . 1 1
C C12 0.04194(11) 0.62256(11) 0.65889(8) 0.0189(2) Uani d . 1 1
C C13 -0.05414(13) 0.63664(15) 0.55581(9) 0.0306(3) Uani d . 1 1
H H13A -0.1475 0.5918 0.5232 0.037 Uiso calc R 1 1
C C14 -0.01309(13) 0.71667(15) 0.50042(9) 0.0312(3) Uani d . 1 1
H H14A -0.0781 0.7241 0.4297 0.037 Uiso calc R 1 1
C C15 -0.12259(13) 0.47708(14) 0.67802(10) 0.0297(3) Uani d . 1 1
H H15D -0.1294 0.4289 0.7306 0.045 Uiso calc R 1 1
H H15A -0.1325 0.4077 0.6285 0.045 Uiso calc R 1 1
H H15B -0.2014 0.5473 0.6448 0.045 Uiso calc R 1 1

loop_
_atom_site_aniso_label
_atom_site_aniso_U_11
_atom_site_aniso_U_22
_atom_site_aniso_U_33
_atom_site_aniso_U_12
_atom_site_aniso_U_13
_atom_site_aniso_U_23
O1 0.0209(3) 0.0232(4) 0.0119(3) -0.0039(3) 0.0090(3) -0.0025(3)
O2 0.0247(4) 0.0215(4) 0.0148(3) -0.0043(3) 0.0119(3) 0.0004(3)
O3 0.0180(3) 0.0263(4) 0.0132(3) -0.0006(3) 0.0069(3) 0.0032(3)
O4 0.0221(4) 0.0259(4) 0.0225(4) -0.0044(3) 0.0128(3) 0.0058(3)
N1 0.0221(4) 0.0188(4) 0.0119(4) -0.0044(3) 0.0100(3) -0.0008(3)
N2 0.0198(4) 0.0186(4) 0.0146(4) 0.0001(3) 0.0110(3) 0.0020(3)
C1 0.0162(4) 0.0159(4) 0.0129(4) -0.0002(3) 0.0085(3) -0.0002(3)
C2 0.0222(5) 0.0248(5) 0.0121(4) -0.0074(4) 0.0069(4) -0.0013(4)
C3 0.0244(5) 0.0265(5) 0.0142(5) -0.0107(4) 0.0079(4) -0.0018(4)
C4 0.0170(4) 0.0172(4) 0.0142(4) 0.0007(3) 0.0096(3) 0.0014(3)
C5 0.0263(5) 0.0244(5) 0.0131(4) -0.0077(4) 0.0111(4) -0.0040(4)
C6 0.0265(5) 0.0221(5) 0.0155(5) -0.0097(4) 0.0124(4) -0.0055(4)
C7 0.0158(4) 0.0163(4) 0.0130(4) 0.0009(3) 0.0081(3) 0.0004(3)
C8 0.0211(5) 0.0246(5) 0.0141(4) -0.0031(4) 0.0084(4) 0.0021(4)
C9 0.0184(4) 0.0219(5) 0.0153(4) -0.0030(3) 0.0083(4) 0.0023(3)
C10 0.0146(4) 0.0165(4) 0.0154(4) -0.0009(3) 0.0081(3) -0.0003(3)
C11 0.0155(4) 0.0156(4) 0.0137(4) 0.0017(3) 0.0076(3) 0.0006(3)
C12 0.0189(4) 0.0199(5) 0.0189(5) -0.0023(3) 0.0106(4) 0.0030(4)
C13 0.0200(5) 0.0428(7) 0.0205(5) -0.0137(5) 0.0050(4) 0.0054(5)
C14 0.0225(5) 0.0452(7) 0.0158(5) -0.0128(5) 0.0032(4) 0.0066(5)
C15 0.0267(5) 0.0295(6) 0.0348(6) -0.0092(4) 0.0177(5) 0.0038(5)

loop_
_atom_type_symbol
_atom_type_description
_atom_type_scat_dispersion_real
_atom_type_scat_dispersion_imag
_atom_type_scat_source
C C 0.0033 0.0016 'International Tables Vol C Tables 4.2.6.8 and 6.1.1.4'
H H 0.0000 0.0000 'International Tables Vol C Tables 4.2.6.8 and 6.1.1.4'
N N 0.0061 0.0033 'International Tables Vol C Tables 4.2.6.8 and 6.1.1.4'
O O 0.0106 0.0060 'International Tables Vol C Tables 4.2.6.8 and 6.1.1.4'

loop_
_geom_angle_atom_site_label_1
_geom_angle_atom_site_label_2
_geom_angle_atom_site_label_3
_geom_angle
C4 O2 H2A 109.5
C11 O3 H3A 109.5
C12 O4 C15 116.86(9)
C7 N1 N2 117.51(8)
C7 N1 H1A 121.2
N2 N1 H1A 121.2
C8 N2 N1 115.06(8)
C2 C1 C6 118.24(9)
C2 C1 C7 116.77(9)
C6 C1 C7 124.97(9)
C3 C2 C1 121.18(9)
C3 C2 H2B 119.4
C1 C2 H2B 119.4
C2 C3 C4 120.09(9)
C2 C3 H3B 120.0
C4 C3 H3B 120.0
O2 C4 C3 117.26(9)
O2 C4 C5 123.26(9)
C3 C4 C5 119.48(9)
C6 C5 C4 120.11(9)
C6 C5 H5A 119.9
C4 C5 H5A 119.9
C5 C6 C1 120.83(9)
C5 C6 H6A 119.6
C1 C6 H6A 119.6
O1 C7 N1 120.39(9)
O1 C7 C1 121.31(9)
N1 C7 C1 118.28(8)
N2 C8 C9 121.12(9)
N2 C8 H8A 119.4
C9 C8 H8A 119.4
C14 C9 C10 119.23(10)
C14 C9 C8 118.41(9)
C10 C9 C8 122.36(9)
C11 C10 C9 119.98(9)
C11 C10 H10A 120.0
C9 C10 H10A 120.0
O3 C11 C10 124.27(9)
O3 C11 C12 115.25(9)
C10 C11 C12 120.44(9)
O4 C12 C13 125.91(9)
O4 C12 C11 114.55(9)
C13 C12 C11 119.53(9)
C12 C13 C14 119.73(10)
C12 C13 H13A 120.1
C14 C13 H13A 120.1
C9 C14 C13 121.04(10)
C9 C14 H14A 119.5
C13 C14 H14A 119.5
O4 C15 H15D 109.5
O4 C15 H15A 109.5
H15D C15 H15A 109.5
O4 C15 H15B 109.5
H15D C15 H15B 109.5
H15A C15 H15B 109.5

loop_
_geom_bond_atom_site_label_1
_geom_bond_atom_site_label_2
_geom_bond_distance
O1 C7 1.2465(12)
O2 C4 1.3468(12)
O2 H2A 0.8400
O3 C11 1.3642(12)
O3 H3A 0.8400
O4 C12 1.3671(12)
O4 C15 1.4302(13)
N1 C7 1.3518(13)
N1 N2 1.3841(11)
N1 H1A 0.8800
N2 C8 1.2811(13)
C1 C2 1.3981(13)
C1 C6 1.3992(13)
C1 C7 1.4774(13)
C2 C3 1.3813(14)
C2 H2B 0.9500
C3 C4 1.3927(14)
C3 H3B 0.9500
C4 C5 1.3946(14)
C5 C6 1.3864(14)
C5 H5A 0.9500
C6 H6A 0.9500
C8 C9 1.4616(14)
C8 H8A 0.9500
C9 C14 1.3889(15)
C9 C10 1.4049(13)
C10 C11 1.3804(13)
C10 H10A 0.9500
C11 C12 1.4087(14)
C12 C13 1.3886(15)
C13 C14 1.3913(16)
C13 H13A 0.9500
C14 H14A 0.9500
C15 H15D 0.9800
C15 H15A 0.9800
C15 H15B 0.9800

loop_
_geom_hbond_atom_site_label_D
_geom_hbond_atom_site_label_H
_geom_hbond_atom_site_label_A
_geom_hbond_site_symmetry_A
_geom_hbond_distance_DH
_geom_hbond_distance_HA
_geom_hbond_distance_DA
_geom_hbond_angle_DHA
_geom_hbond_publ_flag
N1 H1A O3 4_575 0.88 2.30 2.9798(12) 134 y
N1 H1A O4 4_575 0.88 2.53 3.3542(12) 156 y
O2 H2A O1 4_585 0.84 1.89 2.7259(11) 174 y
O3 H3A O1 2_646 0.84 1.88 2.6762(13) 157 y
C10 H10A O2 4_586 0.95 2.58 3.4786(14) 158 y
C15 H15B Cg1 3_576 0.98 2.85 3.7211(16) 149 y

loop_
_geom_torsion_atom_site_label_1
_geom_torsion_atom_site_label_2
_geom_torsion_atom_site_label_3
_geom_torsion_atom_site_label_4
_geom_torsion
C7 N1 N2 C8 170.09(9)
C6 C1 C2 C3 2.04(16)
C7 C1 C2 C3 -176.66(10)
C1 C2 C3 C4 -0.29(18)
C2 C3 C4 O2 178.66(10)
C2 C3 C4 C5 -2.01(17)
O2 C4 C5 C6 -178.17(10)
C3 C4 C5 C6 2.53(16)
C4 C5 C6 C1 -0.77(17)
C2 C1 C6 C5 -1.50(16)
C7 C1 C6 C5 177.08(10)
N2 N1 C7 O1 -3.15(14)
N2 N1 C7 C1 178.39(8)
C2 C1 C7 O1 3.16(14)
C6 C1 C7 O1 -175.44(10)
C2 C1 C7 N1 -178.39(9)
C6 C1 C7 N1 3.01(15)
N1 N2 C8 C9 178.77(9)
N2 C8 C9 C14 165.34(12)
N2 C8 C9 C10 -14.19(17)
C14 C9 C10 C11 -0.25(16)
C8 C9 C10 C11 179.28(10)
C9 C10 C11 O3 -179.40(9)
C9 C10 C11 C12 -1.60(15)
C15 O4 C12 C13 -1.45(17)
C15 O4 C12 C11 179.62(10)
O3 C11 C12 O4 -1.13(13)
C10 C11 C12 O4 -179.13(9)
O3 C11 C12 C13 179.87(11)
C10 C11 C12 C13 1.87(16)
O4 C12 C13 C14 -179.17(12)
C11 C12 C13 C14 -0.3(2)
C10 C9 C14 C13 1.8(2)
C8 C9 C14 C13 -177.71(13)
C12 C13 C14 C9 -1.6(2)

loop_
_cod_related_entry_id
_cod_related_entry_database
_cod_related_entry_code
1 ChemSpider 4655431
